data_7008835
loop_
_publ_author_name
'Baber, R. Angharad'
'Charmant, Jonathan P. H.'
'Cook, Alistair J. R.'
'Farthing, Natalie E.'
'Haddow, Mairi F.'
'Norman, Nicholas C.'
'Orpen, A. Guy'
'Russell, Christopher A.'
'Slattery, John M.'

_publ_section_title
;
 Primary amido substituted diborane4 compounds and imidodiborate4
 anions.
;
_journal_issue 19
_journal_name_full 'Dalton transactions (Cambridge, England : 2003)'
_journal_page_first 3137
_journal_page_last 3139
_journal_paper_doi 10.1039/b509653g
_journal_year 2005
_chemical_formula_moiety 'C32 H40 B2 N4'
_chemical_formula_sum 'C32 H40 B2 N4'
_chemical_formula_weight 502.30
_chemical_name_systematic
;
?
;
_space_group_IT_number 56
_symmetry_cell_setting orthorhombic
_symmetry_space_group_name_Hall '-P 2ab 2ac'
_symmetry_space_group_name_H-M 'P c c n'
_atom_sites_solution_hydrogens geom
_atom_sites_solution_primary direct
_atom_sites_solution_secondary difmap
_audit_creation_method SHELXL-97
_cell_angle_alpha 90.00
_cell_angle_beta 90.00
_cell_angle_gamma 90.00
_cell_formula_units_Z 4
_cell_length_a 19.740(4)
_cell_length_b 8.8681(18)
_cell_length_c 16.550(3)
_cell_measurement_reflns_used 94
_cell_measurement_temperature 293(2)
_cell_measurement_theta_max 22.185
_cell_measurement_theta_min 2.462
_cell_volume 2897.2(10)
_computing_cell_refinement 'Bruker SMART V5.054 (Bruker, 1998)'
_computing_data_collection 'Bruker SMART V5.054 (Bruker, 1998)'
_computing_data_reduction 'Bruker SAINT V6.0 (Bruker, 1998)'
_computing_molecular_graphics 'Bruker SHELXTL V6.1 (Bruker AXS, 2000)'
_computing_publication_material 'Bruker SHELXTL V6.1 (Bruker AXS, 2000)'
_computing_structure_refinement 'SHELXL-97 (Sheldrick, 1997)'
_computing_structure_solution 'SHELXS-97 (Sheldrick, 1990)'
_diffrn_ambient_temperature 293(2)
_diffrn_detector_area_resol_mean 8.5
_diffrn_measured_fraction_theta_full 1.000
_diffrn_measured_fraction_theta_max 1.000
_diffrn_measurement_device_type 'CCD area detector'
_diffrn_measurement_method 'phi and omega scans'
_diffrn_radiation_monochromator graphite
_diffrn_radiation_source 'fine-focus sealed tube'
_diffrn_radiation_type MoK\a
_diffrn_radiation_wavelength 0.71073
_diffrn_reflns_av_R_equivalents 0.0599
_diffrn_reflns_av_sigmaI/netI 0.0434
_diffrn_reflns_limit_h_max 25
_diffrn_reflns_limit_h_min -14
_diffrn_reflns_limit_k_max 11
_diffrn_reflns_limit_k_min -9
_diffrn_reflns_limit_l_max 21
_diffrn_reflns_limit_l_min -21
_diffrn_reflns_number 19501
_diffrn_reflns_theta_full 27.48
_diffrn_reflns_theta_max 27.48
_diffrn_reflns_theta_min 2.06
_diffrn_standards_decay_% 0
_diffrn_standards_number 0
_exptl_absorpt_coefficient_mu 0.067
_exptl_absorpt_correction_T_max 1.000000
_exptl_absorpt_correction_T_min 0.891152
_exptl_absorpt_correction_type multi-scan
_exptl_absorpt_process_details 'SADABS V2.05 (Bruker AXS, 2001)'
_exptl_crystal_colour colourless
_exptl_crystal_density_diffrn 1.152
_exptl_crystal_density_method 'not measured'
_exptl_crystal_description plate
_exptl_crystal_F_000 1080
_exptl_crystal_size_max 0.34
_exptl_crystal_size_mid 0.18
_exptl_crystal_size_min 0.08
_refine_diff_density_max 0.343
_refine_diff_density_min -0.236
_refine_diff_density_rms 0.046
_refine_ls_extinction_method none
_refine_ls_goodness_of_fit_ref 1.059
_refine_ls_hydrogen_treatment mixed
_refine_ls_matrix_type full
_refine_ls_number_parameters 184
_refine_ls_number_reflns 3334
_refine_ls_number_restraints 0
_refine_ls_restrained_S_all 1.059
_refine_ls_R_factor_all 0.0790
_refine_ls_R_factor_gt 0.0545
_refine_ls_shift/su_max 0.000
_refine_ls_shift/su_mean 0.000
_refine_ls_structure_factor_coef Fsqd
_refine_ls_weighting_details 'calc w=1/[\s^2^(Fo^2^)+(0.0366P)^2^+1.8282P] where P=(Fo^2^+2Fc^2^)/3'
_refine_ls_weighting_scheme calc
_refine_ls_wR_factor_gt 0.1107
_refine_ls_wR_factor_ref 0.1221
_reflns_number_gt 2499
_reflns_number_total 3334
_reflns_threshold_expression >2sigma(I)
_cod_data_source_file b509653g.txt
_cod_data_source_block 3
_cod_original_cell_volume 2897.1(10)
_cod_database_code 7008835

loop_
_symmetry_equiv_pos_as_xyz
'x, y, z'
'-x+1/2, -y+1/2, z'
'-x, y+1/2, -z+1/2'
'x+1/2, -y, -z+1/2'
'-x, -y, -z'
'x-1/2, y-1/2, -z'
'x, -y-1/2, z-1/2'
'-x-1/2, y, z-1/2'

loop_
_atom_site_label
_atom_site_type_symbol
_atom_site_fract_x
_atom_site_fract_y
_atom_site_fract_z
_atom_site_U_iso_or_equiv
_atom_site_adp_type
_atom_site_occupancy
_atom_site_symmetry_multiplicity
_atom_site_calc_flag
_atom_site_refinement_flags
_atom_site_disorder_assembly
_atom_site_disorder_group
B1 B 0.71504(9) 0.1910(2) 0.16664(11) 0.0183(4) Uani 1 1 d . . .
N1 N 0.72006(7) 0.03273(16) 0.15530(9) 0.0201(3) Uani 1 1 d . . .
N2 N 0.64822(7) 0.25007(17) 0.17797(9) 0.0208(3) Uani 1 1 d . . .
C1 C 0.77944(8) -0.05444(18) 0.13910(10) 0.0191(3) Uani 1 1 d . . .
C2 C 0.81686(8) -0.11335(19) 0.20356(10) 0.0205(4) Uani 1 1 d . . .
C3 C 0.87400(8) -0.20007(19) 0.18670(11) 0.0234(4) Uani 1 1 d . . .
H3 H 0.8993 -0.2399 0.2290 0.028 Uiso 1 1 calc R . .
C4 C 0.89356(9) -0.2277(2) 0.10790(12) 0.0272(4) Uani 1 1 d . . .
H4 H 0.9316 -0.2863 0.0974 0.033 Uiso 1 1 calc R . .
C5 C 0.85650(9) -0.1683(2) 0.04471(11) 0.0273(4) Uani 1 1 d . . .
H5 H 0.8700 -0.1872 -0.0082 0.033 Uiso 1 1 calc R . .
C6 C 0.79911(8) -0.08032(19) 0.05897(11) 0.0229(4) Uani 1 1 d . . .
C7 C 0.79604(9) -0.0821(2) 0.28951(11) 0.0251(4) Uani 1 1 d . . .
H7A H 0.8254 -0.1358 0.3257 0.038 Uiso 1 1 calc R . .
H7B H 0.7502 -0.1147 0.2976 0.038 Uiso 1 1 calc R . .
H7C H 0.7993 0.0241 0.3000 0.038 Uiso 1 1 calc R . .
C8 C 0.75967(10) -0.0139(2) -0.00995(11) 0.0331(5) Uani 1 1 d . . .
H8A H 0.7801 -0.0432 -0.0602 0.050 Uiso 1 1 calc R . .
H8B H 0.7598 0.0941 -0.0056 0.050 Uiso 1 1 calc R . .
H8C H 0.7138 -0.0500 -0.0081 0.050 Uiso 1 1 calc R . .
C9 C 0.58674(8) 0.16497(18) 0.17421(11) 0.0200(4) Uani 1 1 d . . .
C11 C 0.50793(9) -0.0099(2) 0.23314(12) 0.0284(4) Uani 1 1 d . . .
H11 H 0.4948 -0.0712 0.2759 0.034 Uiso 1 1 calc R . .
C10 C 0.56702(8) 0.07539(19) 0.23998(11) 0.0228(4) Uani 1 1 d . . .
C12 C 0.46864(9) -0.0053(2) 0.16455(13) 0.0313(5) Uani 1 1 d . . .
H12 H 0.4297 -0.0639 0.1611 0.038 Uiso 1 1 calc R . .
C13 C 0.48724(8) 0.0865(2) 0.10087(12) 0.0289(4) Uani 1 1 d . . .
H13 H 0.4599 0.0912 0.0552 0.035 Uiso 1 1 calc R . .
C14 C 0.54641(8) 0.1723(2) 0.10408(11) 0.0249(4) Uani 1 1 d . . .
C15 C 0.56737(10) 0.2701(2) 0.03452(12) 0.0364(5) Uani 1 1 d . . .
H15A H 0.5368 0.2549 -0.0099 0.055 Uiso 1 1 calc R . .
H15B H 0.6125 0.2440 0.0182 0.055 Uiso 1 1 calc R . .
H15C H 0.5662 0.3740 0.0507 0.055 Uiso 1 1 calc R . .
C16 C 0.60801(10) 0.0697(2) 0.31661(11) 0.0314(4) Uani 1 1 d . . .
H16A H 0.6469 0.0065 0.3086 0.047 Uiso 1 1 calc R . .
H16B H 0.5807 0.0293 0.3595 0.047 Uiso 1 1 calc R . .
H16C H 0.6225 0.1697 0.3306 0.047 Uiso 1 1 calc R . .
H17 H 0.6823(11) -0.021(2) 0.1520(13) 0.040(6) Uiso 1 1 d . . .
H18 H 0.6413(10) 0.347(3) 0.1725(13) 0.041(6) Uiso 1 1 d . . .

loop_
_atom_site_aniso_label
_atom_site_aniso_U_11
_atom_site_aniso_U_22
_atom_site_aniso_U_33
_atom_site_aniso_U_23
_atom_site_aniso_U_13
_atom_site_aniso_U_12
B1 0.0186(8) 0.0198(9) 0.0164(9) 0.0015(7) -0.0004(7) -0.0010(7)
N1 0.0153(7) 0.0178(7) 0.0274(8) -0.0003(6) 0.0022(6) -0.0022(6)
N2 0.0168(6) 0.0152(7) 0.0303(8) -0.0003(6) 0.0006(6) -0.0022(6)
C1 0.0177(8) 0.0132(7) 0.0265(9) -0.0022(6) 0.0021(7) -0.0036(6)
C2 0.0203(8) 0.0161(8) 0.0249(9) -0.0022(7) 0.0016(7) -0.0048(7)
C3 0.0209(8) 0.0175(8) 0.0318(10) 0.0015(7) -0.0017(7) -0.0026(7)
C4 0.0228(8) 0.0197(9) 0.0391(11) -0.0054(8) 0.0058(7) 0.0008(7)
C5 0.0284(9) 0.0260(9) 0.0274(9) -0.0067(8) 0.0093(7) -0.0019(8)
C6 0.0222(8) 0.0200(9) 0.0267(9) -0.0019(7) 0.0004(7) -0.0046(7)
C7 0.0239(8) 0.0260(10) 0.0253(9) 0.0015(7) 0.0006(7) -0.0003(7)
C8 0.0336(10) 0.0403(12) 0.0253(9) 0.0008(9) 0.0000(8) -0.0003(9)
C9 0.0135(7) 0.0155(8) 0.0311(9) -0.0035(7) 0.0037(7) 0.0022(6)
C11 0.0231(9) 0.0214(9) 0.0407(11) 0.0012(8) 0.0142(8) 0.0016(7)
C10 0.0193(8) 0.0190(8) 0.0302(9) -0.0026(7) 0.0080(7) 0.0041(7)
C12 0.0161(8) 0.0228(10) 0.0548(13) -0.0070(9) 0.0069(8) -0.0023(7)
C13 0.0185(8) 0.0254(10) 0.0428(11) -0.0051(8) -0.0064(8) 0.0023(7)
C14 0.0200(8) 0.0206(9) 0.0340(10) -0.0017(7) 0.0003(7) 0.0011(7)
C15 0.0337(10) 0.0394(12) 0.0362(11) 0.0072(9) -0.0107(8) -0.0068(9)
C16 0.0334(10) 0.0327(11) 0.0281(10) 0.0038(8) 0.0067(8) 0.0000(8)

loop_
_atom_type_symbol
_atom_type_description
_atom_type_scat_dispersion_real
_atom_type_scat_dispersion_imag
_atom_type_scat_source
C C 0.0033 0.0016 'International Tables Vol C Tables 4.2.6.8 and 6.1.1.4'
H H 0.0000 0.0000 'International Tables Vol C Tables 4.2.6.8 and 6.1.1.4'
B B 0.0013 0.0007 'International Tables Vol C Tables 4.2.6.8 and 6.1.1.4'
N N 0.0061 0.0033 'International Tables Vol C Tables 4.2.6.8 and 6.1.1.4'

loop_
_geom_angle_atom_site_label_1
_geom_angle_atom_site_label_2
_geom_angle_atom_site_label_3
_geom_angle
_geom_angle_site_symmetry_1
_geom_angle_site_symmetry_3
_geom_angle_publ_flag
N1 B1 N2 116.32(15) . . ?
N1 B1 B1 122.79(18) . 2_655 ?
N2 B1 B1 120.88(18) . 2_655 ?
B1 N1 C1 128.08(14) . . ?
B1 N1 H17 118.7(14) . . ?
C1 N1 H17 112.8(14) . . ?
B1 N2 C9 125.66(15) . . ?
B1 N2 H18 119.3(14) . . ?
C9 N2 H18 112.4(14) . . ?
C2 C1 C6 120.96(15) . . ?
C2 C1 N1 119.46(15) . . ?
C6 C1 N1 119.58(15) . . ?
C3 C2 C1 118.74(16) . . ?
C3 C2 C7 120.75(15) . . ?
C1 C2 C7 120.50(15) . . ?
C4 C3 C2 120.87(16) . . ?
C4 C3 H3 119.6 . . ?
C2 C3 H3 119.6 . . ?
C3 C4 C5 119.92(16) . . ?
C3 C4 H4 120.0 . . ?
C5 C4 H4 120.0 . . ?
C4 C5 C6 121.02(17) . . ?
C4 C5 H5 119.5 . . ?
C6 C5 H5 119.5 . . ?
C5 C6 C1 118.48(16) . . ?
C5 C6 C8 120.78(16) . . ?
C1 C6 C8 120.74(15) . . ?
C2 C7 H7A 109.5 . . ?
C2 C7 H7B 109.5 . . ?
H7A C7 H7B 109.5 . . ?
C2 C7 H7C 109.5 . . ?
H7A C7 H7C 109.5 . . ?
H7B C7 H7C 109.5 . . ?
C6 C8 H8A 109.5 . . ?
C6 C8 H8B 109.5 . . ?
H8A C8 H8B 109.5 . . ?
C6 C8 H8C 109.5 . . ?
H8A C8 H8C 109.5 . . ?
H8B C8 H8C 109.5 . . ?
C10 C9 C14 120.58(15) . . ?
C10 C9 N2 120.02(15) . . ?
C14 C9 N2 119.39(15) . . ?
C12 C11 C10 121.51(18) . . ?
C12 C11 H11 119.2 . . ?
C10 C11 H11 119.2 . . ?
C11 C10 C9 118.43(17) . . ?
C11 C10 C16 119.99(17) . . ?
C9 C10 C16 121.58(15) . . ?
C11 C12 C13 119.80(17) . . ?
C11 C12 H12 120.1 . . ?
C13 C12 H12 120.1 . . ?
C12 C13 C14 120.99(18) . . ?
C12 C13 H13 119.5 . . ?
C14 C13 H13 119.5 . . ?
C13 C14 C9 118.63(17) . . ?
C13 C14 C15 121.14(17) . . ?
C9 C14 C15 120.22(15) . . ?
C14 C15 H15A 109.5 . . ?
C14 C15 H15B 109.5 . . ?
H15A C15 H15B 109.5 . . ?
C14 C15 H15C 109.5 . . ?
H15A C15 H15C 109.5 . . ?
H15B C15 H15C 109.5 . . ?
C10 C16 H16A 109.5 . . ?
C10 C16 H16B 109.5 . . ?
H16A C16 H16B 109.5 . . ?
C10 C16 H16C 109.5 . . ?
H16A C16 H16C 109.5 . . ?
H16B C16 H16C 109.5 . . ?

loop_
_geom_bond_atom_site_label_1
_geom_bond_atom_site_label_2
_geom_bond_distance
_geom_bond_site_symmetry_2
_geom_bond_publ_flag
B1 N1 1.420(2) . ?
B1 N2 1.431(2) . ?
B1 B1 1.732(4) 2_655 ?
N1 C1 1.429(2) . ?
N1 H17 0.88(2) . ?
N2 C9 1.431(2) . ?
N2 H18 0.87(2) . ?
C1 C2 1.399(2) . ?
C1 C6 1.401(2) . ?
C2 C3 1.393(2) . ?
C2 C7 1.506(2) . ?
C3 C4 1.382(3) . ?
C3 H3 0.9300 . ?
C4 C5 1.381(3) . ?
C4 H4 0.9300 . ?
C5 C6 1.395(2) . ?
C5 H5 0.9300 . ?
C6 C8 1.501(3) . ?
C7 H7A 0.9600 . ?
C7 H7B 0.9600 . ?
C7 H7C 0.9600 . ?
C8 H8A 0.9600 . ?
C8 H8B 0.9600 . ?
C8 H8C 0.9600 . ?
C9 C10 1.403(2) . ?
C9 C14 1.409(2) . ?
C11 C12 1.375(3) . ?
C11 C10 1.395(2) . ?
C11 H11 0.9300 . ?
C10 C16 1.505(3) . ?
C12 C13 1.382(3) . ?
C12 H12 0.9300 . ?
C13 C14 1.395(2) . ?
C13 H13 0.9300 . ?
C14 C15 1.500(3) . ?
C15 H15A 0.9600 . ?
C15 H15B 0.9600 . ?
C15 H15C 0.9600 . ?
C16 H16A 0.9600 . ?
C16 H16B 0.9600 . ?
C16 H16C 0.9600 . ?

loop_
_geom_torsion_atom_site_label_1
_geom_torsion_atom_site_label_2
_geom_torsion_atom_site_label_3
_geom_torsion_atom_site_label_4
_geom_torsion
_geom_torsion_site_symmetry_1
_geom_torsion_site_symmetry_2
_geom_torsion_site_symmetry_3
_geom_torsion_site_symmetry_4
_geom_torsion_publ_flag
N2 B1 N1 C1 176.86(15) . . . . ?
B1 B1 N1 C1 -2.9(2) 2_655 . . . ?
N1 B1 N2 C9 -3.8(2) . . . . ?
B1 B1 N2 C9 175.97(12) 2_655 . . . ?
B1 N1 C1 C2 90.2(2) . . . . ?
B1 N1 C1 C6 -90.2(2) . . . . ?
C6 C1 C2 C3 -0.7(2) . . . . ?
N1 C1 C2 C3 178.99(14) . . . . ?
C6 C1 C2 C7 178.73(15) . . . . ?
N1 C1 C2 C7 -1.6(2) . . . . ?
C1 C2 C3 C4 0.0(2) . . . . ?
C7 C2 C3 C4 -179.40(16) . . . . ?
C2 C3 C4 C5 0.4(3) . . . . ?
C3 C4 C5 C6 -0.1(3) . . . . ?
C4 C5 C6 C1 -0.5(3) . . . . ?
C4 C5 C6 C8 179.00(17) . . . . ?
C2 C1 C6 C5 0.9(2) . . . . ?
N1 C1 C6 C5 -178.73(15) . . . . ?
C2 C1 C6 C8 -178.60(16) . . . . ?
N1 C1 C6 C8 1.7(2) . . . . ?
B1 N2 C9 C10 78.4(2) . . . . ?
B1 N2 C9 C14 -101.7(2) . . . . ?
C12 C11 C10 C9 -1.2(3) . . . . ?
C12 C11 C10 C16 178.85(16) . . . . ?
C14 C9 C10 C11 2.2(2) . . . . ?
N2 C9 C10 C11 -177.93(15) . . . . ?
C14 C9 C10 C16 -177.91(16) . . . . ?
N2 C9 C10 C16 2.0(2) . . . . ?
C10 C11 C12 C13 -0.7(3) . . . . ?
C11 C12 C13 C14 1.7(3) . . . . ?
C12 C13 C14 C9 -0.7(3) . . . . ?
C12 C13 C14 C15 178.95(18) . . . . ?
C10 C9 C14 C13 -1.2(2) . . . . ?
N2 C9 C14 C13 178.86(15) . . . . ?
C10 C9 C14 C15 179.12(16) . . . . ?
N2 C9 C14 C15 -0.8(2) . . . . ?
